data_1508041
loop_
_publ_author_name
'Lee, Yunho'
'Mankad, Neal P.'
'Peters, Jonas C.'

_publ_section_title
;
 Triggering N(2) uptake via redox-induced expulsion of coordinated NH(3)
 and N(2) silylation at trigonal bipyramidal iron.
;
_journal_issue 7
_journal_name_full 'Nature chemistry'
_journal_page_first 558
_journal_page_last 565
_journal_paper_doi 10.1038/nchem.660
_journal_volume 2
_journal_year 2010
_chemical_formula_sum 'C65 H83 B F15 Fe N2 P3 Si'
_chemical_formula_weight 1365.00
_chemical_name_common 9b
_chemical_name_systematic
; 
 ? 
;
_space_group_IT_number 14
_symmetry_cell_setting monoclinic
_symmetry_space_group_name_Hall '-P 2ybc'
_symmetry_space_group_name_H-M 'P 1 21/c 1'
_atom_sites_solution_hydrogens geom
_atom_sites_solution_primary direct
_atom_sites_solution_secondary difmap
_audit_creation_method SHELXL-97
_cell_angle_alpha 90.00
_cell_angle_beta 95.8190(10)
_cell_angle_gamma 90.00
_cell_formula_units_Z 4
_cell_length_a 14.1228(3)
_cell_length_b 21.6463(4)
_cell_length_c 21.0628(4)
_cell_measurement_reflns_used 9938
_cell_measurement_temperature 100(2)
_cell_measurement_theta_max 67.44
_cell_measurement_theta_min 2.94
_cell_volume 6405.9(2)
_computing_cell_refinement 'Bruker SAINT'
_computing_data_collection 'Bruker APEX2'
_computing_data_reduction 'Bruker SAINT'
_computing_molecular_graphics 'Bruker SHELXTL'
_computing_publication_material 'Bruker SHELXTL'
_computing_structure_refinement 'SHELXL-97 (Sheldrick, 1997)'
_computing_structure_solution 'SHELXS-97 (Sheldrick, 1990)'
_diffrn_ambient_temperature 100(2)
_diffrn_measured_fraction_theta_full 0.984
_diffrn_measured_fraction_theta_max 0.984
_diffrn_measurement_device_type 'Bruker APEX-II CCD'
_diffrn_measurement_method '\f and \w scans'
_diffrn_radiation_monochromator graphite
_diffrn_radiation_source 'fine-focus sealed tube'
_diffrn_radiation_type CuK\a
_diffrn_radiation_wavelength 1.54178
_diffrn_reflns_av_R_equivalents 0.0233
_diffrn_reflns_av_sigmaI/netI 0.0131
_diffrn_reflns_limit_h_max 16
_diffrn_reflns_limit_h_min -16
_diffrn_reflns_limit_k_max 25
_diffrn_reflns_limit_k_min -26
_diffrn_reflns_limit_l_max 23
_diffrn_reflns_limit_l_min -25
_diffrn_reflns_number 85707
_diffrn_reflns_theta_full 68.12
_diffrn_reflns_theta_max 68.12
_diffrn_reflns_theta_min 2.93
_diffrn_standards_number 0
_exptl_absorpt_coefficient_mu 3.520
_exptl_absorpt_correction_T_max 0.407
_exptl_absorpt_correction_T_min 0.293
_exptl_absorpt_correction_type multi-scan
_exptl_crystal_colour orange
_exptl_crystal_density_diffrn 1.415
_exptl_crystal_density_method 'not measured'
_exptl_crystal_description block
_exptl_crystal_F_000 2480
_exptl_crystal_size_max 0.40
_exptl_crystal_size_mid 0.33
_exptl_crystal_size_min 0.26
_refine_diff_density_max 1.005
_refine_diff_density_min -0.751
_refine_diff_density_rms 0.072
_refine_ls_extinction_method none
_refine_ls_goodness_of_fit_ref 1.057
_refine_ls_hydrogen_treatment mixed
_refine_ls_matrix_type full
_refine_ls_number_parameters 821
_refine_ls_number_reflns 11490
_refine_ls_number_restraints 154
_refine_ls_restrained_S_all 3.683
_refine_ls_R_factor_all 0.0471
_refine_ls_R_factor_gt 0.0459
_refine_ls_shift/su_max 0.001
_refine_ls_shift/su_mean 0.000
_refine_ls_structure_factor_coef Fsqd
_refine_ls_weighting_details 'calc w=1/[\s^2^(Fo^2^)+(0.0720P)^2^+8.3049P] where P=(Fo^2^+2Fc^2^)/3'
_refine_ls_weighting_scheme calc
_refine_ls_wR_factor_gt 0.1271
_refine_ls_wR_factor_ref 0.1281
_reflns_number_gt 11076
_reflns_number_total 11490
_reflns_threshold_expression >2sigma(I)
_cod_data_source_file nchem.660-s15.cif
_cod_data_source_block yunho01
_cod_depositor_comments
;
The following automatic conversions were performed:

'_symmetry_cell_setting' value 'Monoclinic' changed to 'monoclinic'
according to /home/saulius/struct/CIF-dictionaries/cif_core.dic
dictionary named 'cif_core.dic' version 2.4.1 from 2010-06-29.

Automatic conversion script
Id: cif_fix_values 1891 2012-01-12 08:04:46Z andrius 
;
_cod_original_sg_symbol_H-M P2(1)/c
_cod_database_code 1508041

loop_
_symmetry_equiv_pos_as_xyz
'x, y, z'
'-x, y+1/2, -z+1/2'
'-x, -y, -z'
'x, -y-1/2, z-1/2'

loop_
_atom_site_label
_atom_site_type_symbol
_atom_site_fract_x
_atom_site_fract_y
_atom_site_fract_z
_atom_site_U_iso_or_equiv
_atom_site_adp_type
_atom_site_occupancy
_atom_site_symmetry_multiplicity
_atom_site_calc_flag
_atom_site_refinement_flags
Fe1 Fe 0.25492(9) 0.36462(6) 0.18290(6) 0.0173(4) Uani 1 1 d .
H1 H 0.381(8) 0.368(5) 0.120(6) 0.03(3) Uiso 1 1 d .
H2 H 0.411(8) 0.320(6) 0.165(5) 0.03(3) Uiso 1 1 d .
H3 H 0.469(8) 0.409(5) 0.221(6) 0.03(3) Uiso 1 1 d .
N1 N 0.3948(5) 0.3600(3) 0.1593(4) 0.0219(15) Uani 1 1 d .
N2 N 0.4741(5) 0.3992(3) 0.1810(4) 0.0226(15) Uani 1 1 d .
P1 P 0.25875(15) 0.34159(10) 0.29425(10) 0.0206(5) Uani 1 1 d .
P2 P 0.20725(14) 0.28137(9) 0.11026(9) 0.0185(5) Uani 1 1 d .
P3 P 0.20679(15) 0.46823(9) 0.15492(10) 0.0205(5) Uani 1 1 d .
Si1 Si 0.09428(16) 0.35894(10) 0.19423(11) 0.0201(5) Uani 1 1 d .
B1 B 0.5762(7) 0.3838(4) 0.1645(5) 0.0215(19) Uani 1 1 d .
C1 C 0.1520(6) 0.2971(4) 0.3084(4) 0.0221(17) Uani 1 1 d .
C2 C 0.0721(6) 0.3089(4) 0.2650(4) 0.0221(17) Uani 1 1 d .
C3 C 0.0803(6) 0.2876(4) 0.0820(4) 0.0218(17) Uani 1 1 d .
C4 C -0.0124(7) 0.2773(4) 0.2723(4) 0.0269(19) Uani 1 1 d .
H4 H -0.0678 0.2858 0.2441 0.032 Uiso 1 1 calc R
C5 C -0.0163(7) 0.2334(4) 0.3203(5) 0.030(2) Uani 1 1 d .
H5 H -0.0741 0.2119 0.3244 0.036 Uiso 1 1 calc R
C6 C 0.0634(7) 0.2209(4) 0.3618(4) 0.029(2) Uani 1 1 d .
H6 H 0.0609 0.1901 0.3938 0.034 Uiso 1 1 calc R
C7 C 0.1474(7) 0.2532(4) 0.3568(4) 0.0249(18) Uani 1 1 d .
H7 H 0.2016 0.2455 0.3862 0.030 Uiso 1 1 calc R
C8 C 0.0259(6) 0.3217(4) 0.1219(4) 0.0232(17) Uani 1 1 d .
C9 C -0.0712(7) 0.3297(5) 0.1034(4) 0.0290(19) Uani 1 1 d .
H9 H -0.1090 0.3521 0.1303 0.035 Uiso 1 1 calc R
C10 C -0.1132(7) 0.3053(5) 0.0465(5) 0.034(2) Uani 1 1 d .
H10 H -0.1792 0.3115 0.0344 0.041 Uiso 1 1 calc R
C11 C -0.0588(7) 0.2718(5) 0.0072(5) 0.033(2) Uani 1 1 d .
H11 H -0.0875 0.2552 -0.0318 0.040 Uiso 1 1 calc R
C12 C 0.0379(6) 0.2625(4) 0.0251(4) 0.0270(19) Uani 1 1 d .
H12 H 0.0749 0.2390 -0.0015 0.032 Uiso 1 1 calc R
C13 C 0.0966(6) 0.4881(4) 0.1898(4) 0.0235(17) Uani 1 1 d .
C14 C 0.0414(6) 0.4378(4) 0.2058(4) 0.0236(18) Uani 1 1 d .
C15 C -0.0424(7) 0.4489(5) 0.2340(4) 0.0285(19) Uani 1 1 d .
H15 H -0.0807 0.4152 0.2448 0.034 Uiso 1 1 calc R
C16 C -0.0702(7) 0.5089(5) 0.2464(5) 0.033(2) Uani 1 1 d .
H16 H -0.1268 0.5158 0.2662 0.040 Uiso 1 1 calc R
C17 C -0.0161(7) 0.5585(5) 0.2301(5) 0.033(2) Uani 1 1 d .
H17 H -0.0357 0.5994 0.2385 0.040 Uiso 1 1 calc R
C18 C 0.0672(7) 0.5485(4) 0.2014(4) 0.0289(19) Uani 1 1 d .
H18 H 0.1041 0.5826 0.1898 0.035 Uiso 1 1 calc R
C19 C 0.3600(6) 0.2921(4) 0.3277(4) 0.0245(18) Uani 1 1 d .
H19 H 0.3454 0.2773 0.3706 0.029 Uiso 1 1 calc R
C20 C 0.3694(7) 0.2358(4) 0.2857(4) 0.0279(19) Uani 1 1 d .
H20A H 0.3835 0.2491 0.2432 0.042 Uiso 1 1 calc R
H20B H 0.3095 0.2125 0.2820 0.042 Uiso 1 1 calc R
H20C H 0.4210 0.2094 0.3048 0.042 Uiso 1 1 calc R
C21 C 0.4527(7) 0.3290(4) 0.3369(5) 0.030(2) Uani 1 1 d .
H21A H 0.5034 0.3029 0.3577 0.045 Uiso 1 1 calc R
H21B H 0.4440 0.3652 0.3635 0.045 Uiso 1 1 calc R
H21C H 0.4703 0.3424 0.2952 0.045 Uiso 1 1 calc R
C22 C 0.2588(7) 0.4034(4) 0.3570(4) 0.0271(19) Uani 1 1 d .
H22 H 0.3121 0.4325 0.3507 0.033 Uiso 1 1 calc R
C23 C 0.2750(8) 0.3788(5) 0.4255(4) 0.035(2) Uani 1 1 d .
H23A H 0.2734 0.4133 0.4556 0.052 Uiso 1 1 calc R
H23B H 0.3372 0.3584 0.4320 0.052 Uiso 1 1 calc R
H23C H 0.2249 0.3491 0.4328 0.052 Uiso 1 1 calc R
C24 C 0.1667(7) 0.4408(4) 0.3505(5) 0.032(2) Uani 1 1 d .
H24A H 0.1134 0.4139 0.3586 0.048 Uiso 1 1 calc R
H24B H 0.1558 0.4577 0.3072 0.048 Uiso 1 1 calc R
H24C H 0.1717 0.4747 0.3814 0.048 Uiso 1 1 calc R
C25 C 0.2191(6) 0.1988(4) 0.1378(4) 0.0224(17) Uani 1 1 d .
H25 H 0.2853 0.1932 0.1588 0.027 Uiso 1 1 calc R
C26 C 0.2032(8) 0.1502(4) 0.0845(4) 0.030(2) Uani 1 1 d .
H26A H 0.2098 0.1088 0.1031 0.045 Uiso 1 1 calc R
H26B H 0.2505 0.1559 0.0540 0.045 Uiso 1 1 calc R
H26C H 0.1391 0.1551 0.0624 0.045 Uiso 1 1 calc R
C27 C 0.1506(7) 0.1845(4) 0.1876(4) 0.0258(18) Uani 1 1 d .
H27A H 0.0849 0.1876 0.1679 0.039 Uiso 1 1 calc R
H27B H 0.1606 0.2142 0.2227 0.039 Uiso 1 1 calc R
H27C H 0.1624 0.1426 0.2040 0.039 Uiso 1 1 calc R
C28 C 0.2652(6) 0.2771(4) 0.0340(4) 0.0222(17) Uani 1 1 d .
H28 H 0.2271 0.2468 0.0061 0.027 Uiso 1 1 calc R
C29 C 0.3671(6) 0.2522(4) 0.0424(4) 0.0268(19) Uani 1 1 d .
H29A H 0.3860 0.2396 0.0009 0.040 Uiso 1 1 calc R
H29B H 0.3703 0.2165 0.0712 0.040 Uiso 1 1 calc R
H29C H 0.4101 0.2846 0.0606 0.040 Uiso 1 1 calc R
C30 C 0.2597(7) 0.3386(4) -0.0022(4) 0.0256(18) Uani 1 1 d .
H30A H 0.2919 0.3707 0.0247 0.038 Uiso 1 1 calc R
H30B H 0.1928 0.3500 -0.0129 0.038 Uiso 1 1 calc R
H30C H 0.2908 0.3343 -0.0414 0.038 Uiso 1 1 calc R
C31 C 0.1750(7) 0.4879(4) 0.0688(4) 0.0249(18) Uani 1 1 d .
H31 H 0.2300 0.4756 0.0452 0.030 Uiso 1 1 calc R
C32 C 0.0892(7) 0.4497(4) 0.0421(4) 0.0284(19) Uani 1 1 d .
H32A H 0.0335 0.4615 0.0635 0.043 Uiso 1 1 calc R
H32B H 0.1027 0.4057 0.0494 0.043 Uiso 1 1 calc R
H32C H 0.0763 0.4573 -0.0038 0.043 Uiso 1 1 calc R
C33 C 0.1553(7) 0.5563(4) 0.0552(5) 0.031(2) Uani 1 1 d .
H33A H 0.1439 0.5628 0.0090 0.046 Uiso 1 1 calc R
H33B H 0.2104 0.5809 0.0724 0.046 Uiso 1 1 calc R
H33C H 0.0990 0.5692 0.0755 0.046 Uiso 1 1 calc R
C34 C 0.2900(7) 0.5316(4) 0.1827(4) 0.0243(18) Uani 1 1 d .
H34 H 0.2539 0.5713 0.1782 0.029 Uiso 1 1 calc R
C35 C 0.3250(7) 0.5233(4) 0.2531(4) 0.0287(19) Uani 1 1 d .
H35A H 0.3578 0.4836 0.2592 0.043 Uiso 1 1 calc R
H35B H 0.2705 0.5242 0.2784 0.043 Uiso 1 1 calc R
H35C H 0.3690 0.5568 0.2668 0.043 Uiso 1 1 calc R
C36 C 0.6285(6) 0.3321(4) 0.2159(4) 0.0229(17) Uani 1 1 d .
C37 C 0.5964(6) 0.2714(4) 0.2166(4) 0.0248(18) Uani 1 1 d .
C38 C 0.6306(7) 0.2266(4) 0.2596(5) 0.0284(19) Uani 1 1 d .
C39 C 0.7017(7) 0.2415(4) 0.3065(4) 0.029(2) Uani 1 1 d .
C40 C 0.7362(6) 0.3009(5) 0.3097(4) 0.029(2) Uani 1 1 d .
C41 C 0.7001(6) 0.3442(4) 0.2648(4) 0.0250(18) Uani 1 1 d .
C42 C 0.6355(6) 0.4501(4) 0.1684(4) 0.0218(17) Uani 1 1 d .
C43 C 0.6191(6) 0.4964(4) 0.2114(4) 0.0240(18) Uani 1 1 d .
C44 C 0.6618(7) 0.5537(4) 0.2132(4) 0.0264(18) Uani 1 1 d .
C45 C 0.7266(7) 0.5672(4) 0.1702(4) 0.0265(19) Uani 1 1 d .
C46 C 0.7484(6) 0.5224(4) 0.1280(4) 0.0257(18) Uani 1 1 d .
C47 C 0.7039(6) 0.4656(4) 0.1284(4) 0.0231(17) Uani 1 1 d .
C48 C 0.5698(6) 0.3604(4) 0.0889(4) 0.0219(17) Uani 1 1 d .
C49 C 0.6191(6) 0.3114(4) 0.0652(4) 0.0232(17) Uani 1 1 d .
C50 C 0.6129(6) 0.2946(4) 0.0014(4) 0.0270(19) Uani 1 1 d .
C51 C 0.5563(6) 0.3280(4) -0.0428(4) 0.0270(19) Uani 1 1 d .
C52 C 0.5072(6) 0.3780(4) -0.0228(4) 0.0265(19) Uani 1 1 d .
C53 C 0.5149(6) 0.3931(4) 0.0410(4) 0.0236(18) Uani 1 1 d .
C89 C 0.3748(7) 0.5367(4) 0.1428(4) 0.0272(19) Uani 1 1 d .
H89A H 0.4143 0.5721 0.1576 0.041 Uiso 1 1 calc R
H89B H 0.3513 0.5425 0.0978 0.041 Uiso 1 1 calc R
H89C H 0.4128 0.4988 0.1475 0.041 Uiso 1 1 calc R
F1 F 0.5956(4) 0.1688(2) 0.2555(3) 0.0358(13) Uani 1 1 d .
F2 F 0.7369(4) 0.1987(3) 0.3489(3) 0.0372(13) Uani 1 1 d .
F3 F 0.8043(4) 0.3168(3) 0.3558(3) 0.0370(13) Uani 1 1 d .
F4 F 0.7405(4) 0.4008(2) 0.2719(3) 0.0317(12) Uani 1 1 d .
F5 F 0.5602(4) 0.4861(3) 0.2573(3) 0.0329(12) Uani 1 1 d .
F6 F 0.6429(4) 0.5958(3) 0.2572(3) 0.0372(13) Uani 1 1 d .
F7 F 0.7695(4) 0.6224(3) 0.1705(3) 0.0357(13) Uani 1 1 d .
F8 F 0.8133(4) 0.5342(3) 0.0873(3) 0.0360(13) Uani 1 1 d .
F9 F 0.7337(4) 0.4239(2) 0.0864(3) 0.0320(12) Uani 1 1 d .
F10 F 0.6802(4) 0.2774(2) 0.1044(2) 0.0286(11) Uani 1 1 d .
F11 F 0.6623(4) 0.2460(3) -0.0176(3) 0.0352(13) Uani 1 1 d .
F12 F 0.5478(4) 0.3118(3) -0.1048(3) 0.0349(13) Uani 1 1 d .
F13 F 0.4507(4) 0.4111(3) -0.0654(2) 0.0331(12) Uani 1 1 d .
F14 F 0.4644(4) 0.4431(2) 0.0558(2) 0.0299(12) Uani 1 1 d .
F15 F 0.5259(4) 0.2526(2) 0.1716(2) 0.0282(11) Uani 1 1 d .
C64 C 0.8320(15) 0.1591(10) 0.1632(13) 0.108(7) Uani 1 1 d DU
H64A H 0.8866 0.1431 0.1908 0.163 Uiso 1 1 calc R
H64B H 0.7742 0.1551 0.1850 0.163 Uiso 1 1 calc R
H64C H 0.8427 0.2027 0.1537 0.163 Uiso 1 1 calc R
C62 C 0.9060(18) 0.1216(11) 0.0821(17) 0.138(9) Uani 1 1 d DU
H62A H 0.9522 0.0959 0.1090 0.166 Uiso 1 1 calc R
H62B H 0.9342 0.1627 0.0758 0.166 Uiso 1 1 calc R
C61 C 0.877(3) 0.0911(14) 0.0203(16) 0.166(11) Uani 1 1 d DU
H61A H 0.8247 0.1153 -0.0031 0.199 Uiso 1 1 calc R
H61B H 0.8513 0.0495 0.0284 0.199 Uiso 1 1 calc R
C60 C 0.957(2) 0.0854(18) -0.020(2) 0.193(16) Uani 1 1 d DU
H60A H 1.0145 0.0671 0.0039 0.231 Uiso 1 1 calc R
H60B H 0.9738 0.1255 -0.0385 0.231 Uiso 1 1 calc R
C63 C 0.822(3) 0.1265(18) 0.108(2) 0.214(19) Uani 1 1 d DU
H63A H 0.7743 0.1471 0.0774 0.257 Uiso 1 1 calc R
H63B H 0.7976 0.0846 0.1167 0.257 Uiso 1 1 calc R
C58 C 0.435(2) 0.595(2) 0.4174(16) 0.27(2) Uani 1 1 d DU
H58A H 0.3911 0.5606 0.4076 0.403 Uiso 1 1 calc R
H58B H 0.4193 0.6290 0.3877 0.403 Uiso 1 1 calc R
H58C H 0.4307 0.6091 0.4612 0.403 Uiso 1 1 calc R
C56 C 0.524(3) 0.504(3) 0.4243(18) 0.39(4) Uani 1 1 d DU
H56A H 0.5096 0.4817 0.3835 0.471 Uiso 1 1 calc R
H56B H 0.4740 0.4944 0.4524 0.471 Uiso 1 1 calc R
C57 C 0.526(3) 0.576(3) 0.412(2) 0.28(3) Uani 1 1 d DU
H57A H 0.5723 0.5963 0.4433 0.333 Uiso 1 1 calc R
H57B H 0.5444 0.5842 0.3683 0.333 Uiso 1 1 calc R
C59 C 0.910(4) 0.041(3) -0.070(2) 0.39(4) Uani 1 1 d DU
H59A H 0.8947 0.0024 -0.0498 0.584 Uiso 1 1 calc R
H59B H 0.9541 0.0331 -0.1024 0.584 Uiso 1 1 calc R
H59C H 0.8518 0.0600 -0.0907 0.584 Uiso 1 1 calc R
C55 C 0.633(4) 0.483(3) 0.460(3) 0.59(7) Uani 1 1 d DU
H55A H 0.6793 0.5170 0.4636 0.708 Uiso 1 1 calc R
H55B H 0.6296 0.4624 0.5016 0.708 Uiso 1 1 calc R
C54 C 0.648(2) 0.440(3) 0.4099(15) 0.27(3) Uani 1 1 d DU
H54A H 0.7100 0.4207 0.4191 0.412 Uiso 1 1 calc R
H54B H 0.6456 0.4628 0.3693 0.412 Uiso 1 1 calc R
H54C H 0.5977 0.4089 0.4071 0.412 Uiso 1 1 calc R

loop_
_atom_site_aniso_label
_atom_site_aniso_U_11
_atom_site_aniso_U_22
_atom_site_aniso_U_33
_atom_site_aniso_U_23
_atom_site_aniso_U_13
_atom_site_aniso_U_12
Fe1 0.0215(7) 0.0160(7) 0.0149(7) 0.0015(5) 0.0043(5) -0.0001(5)
N1 0.023(4) 0.021(4) 0.022(4) 0.002(3) 0.003(3) -0.001(3)
N2 0.023(4) 0.023(4) 0.022(4) -0.002(3) 0.004(3) -0.003(3)
P1 0.0281(11) 0.0189(10) 0.0154(10) 0.0017(8) 0.0045(8) -0.0006(8)
P2 0.0217(10) 0.0186(10) 0.0158(10) 0.0010(7) 0.0044(8) -0.0017(8)
P3 0.0264(11) 0.0175(10) 0.0182(10) 0.0024(8) 0.0063(8) 0.0021(8)
Si1 0.0229(11) 0.0207(11) 0.0176(11) 0.0022(8) 0.0061(9) 0.0012(8)
B1 0.024(5) 0.021(5) 0.020(5) 0.002(4) 0.005(4) 0.002(4)
C1 0.031(4) 0.019(4) 0.018(4) -0.002(3) 0.010(3) 0.000(3)
C2 0.029(4) 0.020(4) 0.019(4) 0.000(3) 0.010(3) 0.002(3)
C3 0.023(4) 0.022(4) 0.020(4) 0.005(3) 0.004(3) -0.002(3)
C4 0.029(5) 0.027(4) 0.026(5) 0.002(4) 0.010(4) 0.002(4)
C5 0.035(5) 0.026(5) 0.031(5) 0.001(4) 0.016(4) -0.003(4)
C6 0.044(5) 0.021(4) 0.024(4) 0.003(3) 0.015(4) 0.000(4)
C7 0.036(5) 0.022(4) 0.018(4) 0.001(3) 0.007(4) 0.001(4)
C8 0.026(4) 0.024(4) 0.020(4) 0.005(3) 0.006(3) -0.002(3)
C9 0.026(4) 0.035(5) 0.027(5) 0.006(4) 0.007(4) -0.001(4)
C10 0.022(4) 0.049(6) 0.031(5) 0.009(4) 0.002(4) -0.003(4)
C11 0.029(5) 0.047(6) 0.022(5) 0.002(4) 0.000(4) -0.010(4)
C12 0.028(5) 0.032(5) 0.021(4) 0.001(4) 0.005(4) -0.004(4)
C13 0.029(4) 0.025(4) 0.017(4) 0.002(3) 0.005(3) 0.005(3)
C14 0.028(4) 0.027(4) 0.017(4) 0.002(3) 0.003(3) 0.004(3)
C15 0.028(5) 0.033(5) 0.025(5) 0.002(4) 0.007(4) 0.003(4)
C16 0.032(5) 0.041(6) 0.028(5) -0.001(4) 0.010(4) 0.011(4)
C17 0.040(5) 0.030(5) 0.032(5) -0.002(4) 0.009(4) 0.012(4)
C18 0.036(5) 0.025(4) 0.027(5) 0.001(4) 0.009(4) 0.006(4)
C19 0.031(5) 0.025(4) 0.018(4) 0.005(3) 0.003(3) 0.001(4)
C20 0.032(5) 0.025(4) 0.026(5) 0.003(4) 0.003(4) 0.003(4)
C21 0.033(5) 0.030(5) 0.027(5) 0.004(4) -0.001(4) -0.001(4)
C22 0.042(5) 0.022(4) 0.018(4) -0.001(3) 0.005(4) -0.003(4)
C23 0.057(6) 0.028(5) 0.018(5) -0.002(4) 0.005(4) -0.001(4)
C24 0.047(6) 0.027(5) 0.023(5) -0.003(4) 0.008(4) 0.002(4)
C25 0.029(4) 0.018(4) 0.020(4) 0.002(3) 0.005(3) -0.001(3)
C26 0.047(6) 0.020(4) 0.024(5) -0.002(4) 0.009(4) -0.004(4)
C27 0.035(5) 0.021(4) 0.022(4) 0.003(3) 0.009(4) -0.003(4)
C28 0.026(4) 0.023(4) 0.018(4) -0.001(3) 0.007(3) -0.004(3)
C29 0.029(5) 0.026(4) 0.027(5) -0.002(4) 0.009(4) -0.003(4)
C30 0.030(5) 0.028(5) 0.020(4) 0.004(3) 0.006(3) -0.002(4)
C31 0.033(5) 0.024(4) 0.018(4) 0.005(3) 0.006(3) 0.004(4)
C32 0.035(5) 0.029(5) 0.021(4) 0.006(3) 0.003(4) 0.003(4)
C33 0.042(5) 0.025(5) 0.026(5) 0.008(4) 0.003(4) 0.004(4)
C34 0.032(5) 0.017(4) 0.025(4) 0.001(3) 0.007(4) 0.000(3)
C35 0.038(5) 0.024(4) 0.025(5) -0.001(3) 0.007(4) -0.004(4)
C36 0.024(4) 0.025(4) 0.021(4) 0.001(3) 0.009(3) 0.004(3)
C37 0.025(4) 0.026(4) 0.025(4) 0.001(3) 0.006(3) 0.004(3)
C38 0.031(5) 0.024(4) 0.032(5) 0.004(4) 0.012(4) 0.006(4)
C39 0.031(5) 0.029(5) 0.027(5) 0.010(4) 0.009(4) 0.011(4)
C40 0.026(4) 0.036(5) 0.024(5) 0.003(4) 0.003(4) 0.006(4)
C41 0.026(4) 0.023(4) 0.026(5) 0.002(3) 0.008(4) 0.001(3)
C42 0.023(4) 0.021(4) 0.021(4) 0.004(3) 0.000(3) 0.002(3)
C43 0.025(4) 0.028(4) 0.020(4) 0.003(3) 0.005(3) -0.002(3)
C44 0.032(5) 0.023(4) 0.024(4) -0.002(3) 0.005(4) 0.000(4)
C45 0.031(5) 0.020(4) 0.028(5) 0.003(3) -0.001(4) -0.006(4)
C46 0.028(4) 0.029(5) 0.021(4) 0.005(3) 0.006(3) -0.003(4)
C47 0.024(4) 0.023(4) 0.022(4) -0.001(3) 0.002(3) 0.002(3)
C48 0.021(4) 0.023(4) 0.022(4) 0.002(3) 0.006(3) -0.003(3)
C49 0.022(4) 0.024(4) 0.024(4) 0.001(3) 0.005(3) -0.002(3)
C50 0.026(4) 0.028(5) 0.029(5) -0.005(4) 0.010(4) -0.005(4)
C51 0.029(4) 0.034(5) 0.020(4) -0.003(4) 0.006(4) -0.010(4)
C52 0.025(4) 0.032(5) 0.023(5) 0.006(4) 0.004(4) -0.006(4)
C53 0.024(4) 0.024(4) 0.024(4) 0.002(3) 0.008(3) -0.001(3)
C89 0.035(5) 0.021(4) 0.027(5) 0.002(3) 0.009(4) 0.000(4)
F1 0.043(3) 0.022(3) 0.044(3) 0.007(2) 0.009(3) 0.001(2)
F2 0.039(3) 0.034(3) 0.039(3) 0.016(2) 0.005(2) 0.012(2)
F3 0.036(3) 0.041(3) 0.032(3) 0.006(2) -0.005(2) 0.006(2)
F4 0.033(3) 0.029(3) 0.032(3) 0.004(2) -0.003(2) -0.003(2)
F5 0.039(3) 0.035(3) 0.027(3) -0.007(2) 0.015(2) -0.011(2)
F6 0.049(3) 0.028(3) 0.037(3) -0.011(2) 0.015(3) -0.008(2)
F7 0.051(3) 0.023(3) 0.036(3) -0.002(2) 0.012(3) -0.014(2)
F8 0.041(3) 0.037(3) 0.033(3) -0.003(2) 0.017(2) -0.015(2)
F9 0.032(3) 0.030(3) 0.037(3) -0.010(2) 0.015(2) -0.005(2)
F10 0.029(3) 0.030(3) 0.026(3) 0.000(2) 0.006(2) 0.008(2)
F11 0.041(3) 0.033(3) 0.033(3) -0.009(2) 0.010(2) 0.004(2)
F12 0.042(3) 0.042(3) 0.021(3) -0.007(2) 0.005(2) -0.007(3)
F13 0.033(3) 0.043(3) 0.024(3) 0.009(2) 0.003(2) 0.001(2)
F14 0.036(3) 0.028(3) 0.026(3) 0.005(2) 0.008(2) 0.008(2)
F15 0.030(3) 0.024(3) 0.031(3) 0.001(2) 0.003(2) -0.001(2)
C64 0.076(12) 0.075(12) 0.17(2) 0.065(13) -0.011(13) -0.004(10)
C62 0.095(16) 0.065(12) 0.26(3) 0.017(16) 0.017(17) -0.013(12)
C61 0.18(3) 0.10(2) 0.21(3) 0.048(18) -0.01(2) -0.05(2)
C60 0.14(3) 0.15(3) 0.27(4) -0.09(3) -0.04(2) 0.01(2)
C63 0.23(4) 0.12(3) 0.32(4) -0.01(3) 0.13(4) -0.02(3)
C58 0.10(2) 0.59(8) 0.11(2) -0.02(4) -0.031(19) 0.01(4)
C56 0.17(4) 0.53(8) 0.45(9) -0.08(8) -0.10(5) -0.01(5)
C57 0.12(2) 0.54(8) 0.18(4) -0.09(5) 0.06(3) -0.10(4)
C59 0.63(12) 0.29(7) 0.22(5) -0.09(5) -0.08(6) -0.07(7)
C55 0.33(8) 0.72(12) 0.65(13) -0.45(10) -0.25(9) 0.25(9)
C54 0.14(3) 0.60(10) 0.08(2) -0.05(4) 0.001(19) -0.02(4)

loop_
_atom_type_symbol
_atom_type_description
_atom_type_scat_dispersion_real
_atom_type_scat_dispersion_imag
_atom_type_scat_source
C C 0.0181 0.0091 'International Tables Vol C Tables 4.2.6.8 and 6.1.1.4'
H H 0.0000 0.0000 'International Tables Vol C Tables 4.2.6.8 and 6.1.1.4'
B B 0.0090 0.0039 'International Tables Vol C Tables 4.2.6.8 and 6.1.1.4'
N N 0.0311 0.0180 'International Tables Vol C Tables 4.2.6.8 and 6.1.1.4'
F F 0.0727 0.0534 'International Tables Vol C Tables 4.2.6.8 and 6.1.1.4'
Si Si 0.2541 0.3302 'International Tables Vol C Tables 4.2.6.8 and 6.1.1.4'
P P 0.2955 0.4335 'International Tables Vol C Tables 4.2.6.8 and 6.1.1.4'
Fe Fe -1.1336 3.1974 'International Tables Vol C Tables 4.2.6.8 and 6.1.1.4'

loop_
_geom_angle_atom_site_label_1
_geom_angle_atom_site_label_2
_geom_angle_atom_site_label_3
_geom_angle
N1 Fe1 Si1 170.3(2)
N1 Fe1 P1 107.2(2)
Si1 Fe1 P1 79.19(9)
N1 Fe1 P3 103.8(2)
Si1 Fe1 P3 79.53(8)
P1 Fe1 P3 114.40(9)
N1 Fe1 P2 91.3(2)
Si1 Fe1 P2 79.17(8)
P1 Fe1 P2 116.27(8)
P3 Fe1 P2 119.21(9)
N2 N1 Fe1 128.3(5)
N2 N1 H1 106(8)
Fe1 N1 H1 95(8)
N2 N1 H2 110(7)
Fe1 N1 H2 105(7)
H1 N1 H2 111(10)
N1 N2 B1 120.8(7)
N1 N2 H3 108(7)
B1 N2 H3 116(7)
C1 P1 C19 104.4(4)
C1 P1 C22 101.5(4)
C19 P1 C22 101.4(4)
C1 P1 Fe1 109.3(3)
C19 P1 Fe1 115.5(3)
C22 P1 Fe1 122.6(3)
C3 P2 C28 102.8(4)
C3 P2 C25 102.9(4)
C28 P2 C25 100.6(4)
C3 P2 Fe1 110.5(3)
C28 P2 Fe1 117.5(3)
C25 P2 Fe1 120.2(3)
C13 P3 C34 103.6(4)
C13 P3 C31 101.8(4)
C34 P3 C31 102.6(4)
C13 P3 Fe1 110.5(3)
C34 P3 Fe1 117.2(3)
C31 P3 Fe1 118.9(3)
C14 Si1 C2 108.4(4)
C14 Si1 C8 108.1(4)
C2 Si1 C8 106.1(4)
C14 Si1 Fe1 111.8(3)
C2 Si1 Fe1 110.7(3)
C8 Si1 Fe1 111.4(3)
N2 B1 C42 106.2(7)
N2 B1 C48 108.5(7)
C42 B1 C48 106.8(7)
N2 B1 C36 110.9(7)
C42 B1 C36 110.9(7)
C48 B1 C36 113.1(7)
C7 C1 C2 120.3(8)
C7 C1 P1 125.0(7)
C2 C1 P1 114.7(6)
C4 C2 C1 118.7(8)
C4 C2 Si1 125.2(7)
C1 C2 Si1 115.6(6)
C12 C3 C8 120.5(8)
C12 C3 P2 124.7(7)
C8 C3 P2 114.8(6)
C5 C4 C2 120.7(9)
C5 C4 H4 119.6
C2 C4 H4 119.6
C6 C5 C4 120.2(9)
C6 C5 H5 119.9
C4 C5 H5 119.9
C5 C6 C7 120.1(8)
C5 C6 H6 120.0
C7 C6 H6 120.0
C6 C7 C1 120.0(9)
C6 C7 H7 120.0
C1 C7 H7 120.0
C9 C8 C3 118.6(8)
C9 C8 Si1 125.2(7)
C3 C8 Si1 116.0(6)
C10 C9 C8 121.0(9)
C10 C9 H9 119.5
C8 C9 H9 119.5
C9 C10 C11 119.9(9)
C9 C10 H10 120.0
C11 C10 H10 120.0
C10 C11 C12 120.1(9)
C10 C11 H11 120.0
C12 C11 H11 120.0
C11 C12 C3 119.9(9)
C11 C12 H12 120.1
C3 C12 H12 120.1
C14 C13 C18 120.1(8)
C14 C13 P3 115.4(6)
C18 C13 P3 124.5(7)
C15 C14 C13 119.0(8)
C15 C14 Si1 125.0(7)
C13 C14 Si1 115.8(6)
C16 C15 C14 120.6(9)
C16 C15 H15 119.7
C14 C15 H15 119.7
C17 C16 C15 120.4(9)
C17 C16 H16 119.8
C15 C16 H16 119.8
C16 C17 C18 120.0(9)
C16 C17 H17 120.0
C18 C17 H17 120.0
C17 C18 C13 119.9(9)
C17 C18 H18 120.0
C13 C18 H18 120.0
C20 C19 C21 111.6(8)
C20 C19 P1 110.4(6)
C21 C19 P1 111.2(6)
C20 C19 H19 107.8
C21 C19 H19 107.8
P1 C19 H19 107.8
C19 C20 H20A 109.5
C19 C20 H20B 109.5
H20A C20 H20B 109.5
C19 C20 H20C 109.5
H20A C20 H20C 109.5
H20B C20 H20C 109.5
C19 C21 H21A 109.5
C19 C21 H21B 109.5
H21A C21 H21B 109.5
C19 C21 H21C 109.5
H21A C21 H21C 109.5
H21B C21 H21C 109.5
C24 C22 C23 108.3(8)
C24 C22 P1 112.0(6)
C23 C22 P1 113.8(6)
C24 C22 H22 107.5
C23 C22 H22 107.5
P1 C22 H22 107.5
C22 C23 H23A 109.5
C22 C23 H23B 109.5
H23A C23 H23B 109.5
C22 C23 H23C 109.5
H23A C23 H23C 109.5
H23B C23 H23C 109.5
C22 C24 H24A 109.5
C22 C24 H24B 109.5
H24A C24 H24B 109.5
C22 C24 H24C 109.5
H24A C24 H24C 109.5
H24B C24 H24C 109.5
C27 C25 C26 107.9(7)
C27 C25 P2 111.1(6)
C26 C25 P2 115.0(6)
C27 C25 H25 107.5
C26 C25 H25 107.5
P2 C25 H25 107.5
C25 C26 H26A 109.5
C25 C26 H26B 109.5
H26A C26 H26B 109.5
C25 C26 H26C 109.5
H26A C26 H26C 109.5
H26B C26 H26C 109.5
C25 C27 H27A 109.5
C25 C27 H27B 109.5
H27A C27 H27B 109.5
C25 C27 H27C 109.5
H27A C27 H27C 109.5
H27B C27 H27C 109.5
C29 C28 C30 111.3(7)
C29 C28 P2 113.8(6)
C30 C28 P2 112.2(6)
C29 C28 H28 106.3
C30 C28 H28 106.3
P2 C28 H28 106.3
C28 C29 H29A 109.5
C28 C29 H29B 109.5
H29A C29 H29B 109.5
C28 C29 H29C 109.5
H29A C29 H29C 109.5
H29B C29 H29C 109.5
C28 C30 H30A 109.5
C28 C30 H30B 109.5
H30A C30 H30B 109.5
C28 C30 H30C 109.5
H30A C30 H30C 109.5
H30B C30 H30C 109.5
C32 C31 C33 109.4(8)
C32 C31 P3 109.7(6)
C33 C31 P3 115.0(6)
C32 C31 H31 107.5
C33 C31 H31 107.5
P3 C31 H31 107.5
C31 C32 H32A 109.5
C31 C32 H32B 109.5
H32A C32 H32B 109.5
C31 C32 H32C 109.5
H32A C32 H32C 109.5
H32B C32 H32C 109.5
C31 C33 H33A 109.5
C31 C33 H33B 109.5
H33A C33 H33B 109.5
C31 C33 H33C 109.5
H33A C33 H33C 109.5
H33B C33 H33C 109.5
C35 C34 C89 110.4(8)
C35 C34 P3 110.5(6)
C89 C34 P3 112.6(6)
C35 C34 H34 107.7
C89 C34 H34 107.7
P3 C34 H34 107.7
C34 C35 H35A 109.5
C34 C35 H35B 109.5
H35A C35 H35B 109.5
C34 C35 H35C 109.5
H35A C35 H35C 109.5
H35B C35 H35C 109.5
C37 C36 C41 112.5(8)
C37 C36 B1 121.0(8)
C41 C36 B1 126.2(8)
F15 C37 C38 115.3(8)
F15 C37 C36 119.4(8)
C38 C37 C36 125.3(9)
F1 C38 C39 120.1(8)
F1 C38 C37 120.6(9)
C39 C38 C37 119.3(9)
F2 C39 C38 120.6(9)
F2 C39 C40 120.5(9)
C38 C39 C40 118.9(8)
F3 C40 C39 119.9(8)
F3 C40 C41 120.5(9)
C39 C40 C41 119.6(9)
F4 C41 C40 114.5(8)
F4 C41 C36 121.2(8)
C40 C41 C36 124.3(9)
C43 C42 C47 113.3(8)
C43 C42 B1 122.7(7)
C47 C42 B1 123.9(8)
F5 C43 C44 115.3(8)
F5 C43 C42 120.1(8)
C44 C43 C42 124.5(8)
F6 C44 C43 120.7(8)
F6 C44 C45 120.0(8)
C43 C44 C45 119.3(8)
F7 C45 C46 120.3(8)
F7 C45 C44 120.8(8)
C46 C45 C44 118.9(8)
F8 C46 C45 119.4(8)
F8 C46 C47 121.0(8)
C45 C46 C47 119.6(8)
F9 C47 C46 114.7(8)
F9 C47 C42 121.0(8)
C46 C47 C42 124.3(8)
C49 C48 C53 112.8(8)
C49 C48 B1 126.6(8)
C53 C48 B1 120.5(7)
F10 C49 C50 115.0(8)
F10 C49 C48 120.6(8)
C50 C49 C48 124.3(8)
F11 C50 C51 119.6(8)
F11 C50 C49 120.6(8)
C51 C50 C49 119.7(8)
F12 C51 C50 120.7(9)
F12 C51 C52 120.3(8)
C50 C51 C52 119.0(8)
F13 C52 C51 120.0(8)
F13 C52 C53 120.5(8)
C51 C52 C53 119.5(8)
F14 C53 C52 115.1(8)
F14 C53 C48 120.4(8)
C52 C53 C48 124.6(8)
C34 C89 H89A 109.5
C34 C89 H89B 109.5
H89A C89 H89B 109.5
C34 C89 H89C 109.5
H89A C89 H89C 109.5
H89B C89 H89C 109.5
C63 C64 H64A 109.5
C63 C64 H64B 109.5
H64A C64 H64B 109.5
C63 C64 H64C 109.5
H64A C64 H64C 109.5
H64B C64 H64C 109.5
C63 C62 C61 102(3)
C63 C62 H62A 111.3
C61 C62 H62A 111.3
C63 C62 H62B 111.3
C61 C62 H62B 111.3
H62A C62 H62B 109.2
C62 C61 C60 112(3)
C62 C61 H61A 109.2
C60 C61 H61A 109.2
C62 C61 H61B 109.2
C60 C61 H61B 109.2
H61A C61 H61B 107.9
C61 C60 C59 98(3)
C61 C60 H60A 112.1
C59 C60 H60A 112.1
C61 C60 H60B 112.1
C59 C60 H60B 112.1
H60A C60 H60B 109.8
C64 C63 C62 111(4)
C64 C63 H63A 109.4
C62 C63 H63A 109.4
C64 C63 H63B 109.4
C62 C63 H63B 109.4
H63A C63 H63B 108.0
C57 C58 H58A 109.5
C57 C58 H58B 109.5
H58A C58 H58B 109.5
C57 C58 H58C 109.5
H58A C58 H58C 109.5
H58B C58 H58C 109.5
C57 C56 C55 108(5)
C57 C56 H56A 110.1
C55 C56 H56A 110.1
C57 C56 H56B 110.1
C55 C56 H56B 110.1
H56A C56 H56B 108.4
C58 C57 C56 105(4)
C58 C57 H57A 110.8
C56 C57 H57A 110.8
C58 C57 H57B 110.8
C56 C57 H57B 110.8
H57A C57 H57B 108.9
C60 C59 H59A 109.5
C60 C59 H59B 109.5
H59A C59 H59B 109.5
C60 C59 H59C 109.5
H59A C59 H59C 109.5
H59B C59 H59C 109.5
C54 C55 C56 93(3)
C54 C55 H55A 113.2
C56 C55 H55A 113.2
C54 C55 H55B 113.2
C56 C55 H55B 113.2
H55A C55 H55B 110.5
C55 C54 H54A 109.5
C55 C54 H54B 109.5
H54A C54 H54B 109.5
C55 C54 H54C 109.5
H54A C54 H54C 109.5
H54B C54 H54C 109.5

loop_
_geom_bond_atom_site_label_1
_geom_bond_atom_site_label_2
_geom_bond_distance
Fe1 N1 2.088(8)
Fe1 Si1 2.308(3)
Fe1 P1 2.393(2)
Fe1 P3 2.400(2)
Fe1 P2 2.415(2)
N1 N2 1.442(10)
N1 H1 0.86(13)
N1 H2 0.90(12)
N2 B1 1.553(12)
N2 H3 0.88(12)
P1 C1 1.838(9)
P1 C19 1.866(9)
P1 C22 1.881(9)
P2 C3 1.837(9)
P2 C28 1.878(8)
P2 C25 1.882(8)
P3 C13 1.838(9)
P3 C34 1.861(9)
P3 C31 1.872(9)
Si1 C14 1.889(9)
Si1 C2 1.894(9)
Si1 C8 1.899(9)
B1 C42 1.659(13)
B1 C48 1.664(13)
B1 C36 1.677(13)
C1 C7 1.401(12)
C1 C2 1.401(13)
C2 C4 1.398(13)
C3 C12 1.395(13)
C3 C8 1.404(12)
C4 C5 1.393(13)
C4 H4 0.9500
C5 C6 1.381(14)
C5 H5 0.9500
C6 C7 1.389(13)
C6 H6 0.9500
C7 H7 0.9500
C8 C9 1.397(13)
C9 C10 1.388(14)
C9 H9 0.9500
C10 C11 1.388(15)
C10 H10 0.9500
C11 C12 1.394(13)
C11 H11 0.9500
C12 H12 0.9500
C13 C14 1.400(13)
C13 C18 1.401(13)
C14 C15 1.398(13)
C15 C16 1.388(14)
C15 H15 0.9500
C16 C17 1.380(15)
C16 H16 0.9500
C17 C18 1.394(14)
C17 H17 0.9500
C18 H18 0.9500
C19 C20 1.521(12)
C19 C21 1.529(13)
C19 H19 1.0000
C20 H20A 0.9800
C20 H20B 0.9800
C20 H20C 0.9800
C21 H21A 0.9800
C21 H21B 0.9800
C21 H21C 0.9800
C22 C24 1.526(14)
C22 C23 1.533(12)
C22 H22 1.0000
C23 H23A 0.9800
C23 H23B 0.9800
C23 H23C 0.9800
C24 H24A 0.9800
C24 H24B 0.9800
C24 H24C 0.9800
C25 C27 1.528(11)
C25 C26 1.537(12)
C25 H25 1.0000
C26 H26A 0.9800
C26 H26B 0.9800
C26 H26C 0.9800
C27 H27A 0.9800
C27 H27B 0.9800
C27 H27C 0.9800
C28 C29 1.530(12)
C28 C30 1.532(12)
C28 H28 1.0000
C29 H29A 0.9800
C29 H29B 0.9800
C29 H29C 0.9800
C30 H30A 0.9800
C30 H30B 0.9800
C30 H30C 0.9800
C31 C32 1.526(13)
C31 C33 1.530(12)
C31 H31 1.0000
C32 H32A 0.9800
C32 H32B 0.9800
C32 H32C 0.9800
C33 H33A 0.9800
C33 H33B 0.9800
C33 H33C 0.9800
C34 C35 1.525(13)
C34 C89 1.535(12)
C34 H34 1.0000
C35 H35A 0.9800
C35 H35B 0.9800
C35 H35C 0.9800
C36 C37 1.390(13)
C36 C41 1.393(13)
C37 F15 1.366(10)
C37 C38 1.380(13)
C38 F1 1.346(11)
C38 C39 1.374(14)
C39 F2 1.346(10)
C39 C40 1.375(14)
C40 F3 1.341(11)
C40 C41 1.390(13)
C41 F4 1.352(11)
C42 C43 1.386(12)
C42 C47 1.387(12)
C43 F5 1.356(10)
C43 C44 1.379(13)
C44 F6 1.345(10)
C44 C45 1.383(13)
C45 F7 1.341(10)
C45 C46 1.370(13)
C46 F8 1.342(10)
C46 C47 1.381(13)
C47 F9 1.359(10)
C48 C49 1.389(12)
C48 C53 1.400(12)
C49 F10 1.349(10)
C49 C50 1.386(13)
C50 F11 1.345(11)
C50 C51 1.370(14)
C51 F12 1.345(10)
C51 C52 1.375(14)
C52 F13 1.346(11)
C52 C53 1.378(13)
C53 F14 1.350(10)
C89 H89A 0.9800
C89 H89B 0.9800
C89 H89C 0.9800
C64 C63 1.35(4)
C64 H64A 0.9800
C64 H64B 0.9800
C64 H64C 0.9800
C62 C63 1.36(4)
C62 C61 1.48(4)
C62 H62A 0.9900
C62 H62B 0.9900
C61 C60 1.49(4)
C61 H61A 0.9900
C61 H61B 0.9900
C60 C59 1.53(4)
C60 H60A 0.9900
C60 H60B 0.9900
C63 H63A 0.9900
C63 H63B 0.9900
C58 C57 1.37(3)
C58 H58A 0.9800
C58 H58B 0.9800
C58 H58C 0.9800
C56 C57 1.57(5)
C56 C55 1.70(5)
C56 H56A 0.9900
C56 H56B 0.9900
C57 H57A 0.9900
C57 H57B 0.9900
C59 H59A 0.9800
C59 H59B 0.9800
C59 H59C 0.9800
C55 C54 1.42(5)
C55 H55A 0.9900
C55 H55B 0.9900
C54 H54A 0.9800
C54 H54B 0.9800
C54 H54C 0.9800
